data_4071928
loop_
_publ_author_name
'Cordiner, Richard L.'
'Hill, Anthony F.'
'Wagler, J\"org'

_publ_section_title
;
 Reactions of [Mo(&#xE5FC;CBr)(CO)2{HB(pzMe2)3}] (pz = pyrazol-1-yl) with
 Amines: Synthesis of Amino, Pyridinium, and Thiolato Carbyne Complexes
;
_journal_issue 17
_journal_name_full Organometallics
_journal_page_first 4532
_journal_paper_doi 10.1021/om8004756
_journal_volume 27
_journal_year 2008
_chemical_formula_moiety 'C25 H32 B Mo N8 O2, 4(C H Cl3), Br'
_chemical_formula_sum 'C29 H36 B Br Cl12 Mo N8 O2'
_chemical_formula_weight 1140.72
_chemical_name_systematic
;
 ?
;
_space_group_IT_number 4
_symmetry_cell_setting monoclinic
_symmetry_space_group_name_Hall 'P 2yb'
_symmetry_space_group_name_H-M 'P 1 21 1'
_atom_sites_solution_hydrogens geom
_atom_sites_solution_primary direct
_atom_sites_solution_secondary difmap
_audit_creation_method SHELXL-97
_cell_angle_alpha 90.00
_cell_angle_beta 93.7520(10)
_cell_angle_gamma 90.00
_cell_formula_units_Z 4
_cell_length_a 14.9825(3)
_cell_length_b 15.8754(3)
_cell_length_c 19.5854(4)
_cell_measurement_reflns_used 245424
_cell_measurement_temperature 100(2)
_cell_measurement_theta_max 35.631
_cell_measurement_theta_min 2.546
_cell_volume 4648.46(16)
_computing_cell_refinement DENZO-SMN
_computing_data_collection 'Nonius Collect'
_computing_data_reduction Scalepack
_computing_molecular_graphics 'ORTEP32 for windows (Farugia)'
_computing_publication_material 'Ciftab (Sheldrick, 1997)'
_computing_structure_refinement 'SHELXL-97 (Sheldrick, 1997)'
_computing_structure_solution 'SHELXS-97 (Sheldrick, 1990)'
_diffrn_ambient_temperature 100(2)
_diffrn_measured_fraction_theta_full 0.998
_diffrn_measured_fraction_theta_max 0.998
_diffrn_measurement_device_type 'Nonius Kappa CCD area detector'
_diffrn_measurement_method 'phi and omega scans'
_diffrn_radiation_monochromator graphite
_diffrn_radiation_source 'fine-focus sealed tube'
_diffrn_radiation_type MoK\a
_diffrn_radiation_wavelength 0.71073
_diffrn_reflns_av_R_equivalents 0.0652
_diffrn_reflns_av_sigmaI/netI 0.0531
_diffrn_reflns_limit_h_max 22
_diffrn_reflns_limit_h_min -22
_diffrn_reflns_limit_k_max 23
_diffrn_reflns_limit_k_min -24
_diffrn_reflns_limit_l_max 30
_diffrn_reflns_limit_l_min -30
_diffrn_reflns_number 120026
_diffrn_reflns_theta_full 33.00
_diffrn_reflns_theta_max 33.00
_diffrn_reflns_theta_min 2.57
_exptl_absorpt_coefficient_mu 1.869
_exptl_absorpt_correction_T_max 0.755
_exptl_absorpt_correction_T_min 0.542
_exptl_absorpt_correction_type multi-scan
_exptl_absorpt_process_details SORTAV
_exptl_crystal_colour red
_exptl_crystal_density_diffrn 1.630
_exptl_crystal_density_method 'not measured'
_exptl_crystal_description piece
_exptl_crystal_F_000 2272
_exptl_crystal_size_max 0.52
_exptl_crystal_size_mid 0.30
_exptl_crystal_size_min 0.15
_refine_diff_density_max 1.342
_refine_diff_density_min -0.880
_refine_diff_density_rms 0.104
_refine_ls_abs_structure_details 'Flack H D (1983), Acta Cryst. A39, 876-881'
_refine_ls_abs_structure_Flack 0.00(3)
_refine_ls_extinction_method none
_refine_ls_goodness_of_fit_ref 1.045
_refine_ls_hydrogen_treatment constr
_refine_ls_matrix_type full
_refine_ls_number_parameters 1053
_refine_ls_number_reflns 34623
_refine_ls_number_restraints 82
_refine_ls_restrained_S_all 1.045
_refine_ls_R_factor_all 0.0699
_refine_ls_R_factor_gt 0.0483
_refine_ls_shift/su_max 0.006
_refine_ls_shift/su_mean 0.000
_refine_ls_structure_factor_coef Fsqd
_refine_ls_weighting_details 'calc w=1/[\s^2^(Fo^2^)+(0.0628P)^2^+2.6941P] where P=(Fo^2^+2Fc^2^)/3'
_refine_ls_weighting_scheme calc
_refine_ls_wR_factor_gt 0.1143
_refine_ls_wR_factor_ref 0.1226
_reflns_number_gt 27597
_reflns_number_total 34623
_reflns_threshold_expression >2sigma(I)
_cod_data_source_file om8004756_si_004.cif
_cod_data_source_block rc01501_p21
_cod_original_sg_symbol_Hall P2yb
_cod_original_sg_symbol_H-M P21
_cod_database_code 4071928

loop_
_symmetry_equiv_pos_as_xyz
'x, y, z'
'-x, y+1/2, -z'

loop_
_atom_site_label
_atom_site_type_symbol
_atom_site_fract_x
_atom_site_fract_y
_atom_site_fract_z
_atom_site_U_iso_or_equiv
_atom_site_adp_type
_atom_site_occupancy
_atom_site_symmetry_multiplicity
_atom_site_calc_flag
_atom_site_refinement_flags
_atom_site_disorder_assembly
_atom_site_disorder_group
Br1 Br 0.85128(3) 0.12574(5) 0.419977(19) 0.03136(8) Uani 1 1 d . . .
Mo1 Mo 0.703146(18) 0.59574(5) 0.383127(13) 0.01901(6) Uani 1 1 d . . .
O1 O 0.7250(2) 0.5064(3) 0.24159(16) 0.0497(9) Uani 1 1 d . . .
O2 O 0.6289(2) 0.4266(2) 0.44082(19) 0.0459(8) Uani 1 1 d . . .
N1 N 0.5656(2) 0.6406(2) 0.34365(15) 0.0245(6) Uani 1 1 d . . .
N2 N 0.54433(19) 0.7225(2) 0.35406(16) 0.0238(6) Uani 1 1 d . . .
N3 N 0.67168(18) 0.6685(2) 0.47498(15) 0.0220(6) Uani 1 1 d . . .
N4 N 0.62995(19) 0.7462(2) 0.46715(16) 0.0262(6) Uani 1 1 d . . .
N5 N 0.7446(2) 0.7200(2) 0.34573(15) 0.0240(6) Uani 1 1 d . . .
N6 N 0.6965(2) 0.7905(2) 0.35886(16) 0.0259(6) Uani 1 1 d . . .
N7 N 0.87935(19) 0.4903(2) 0.42298(14) 0.0214(6) Uani 1 1 d . . .
N8 N 1.0908(2) 0.3275(2) 0.46391(17) 0.0345(7) Uani 1 1 d . . .
B1 B 0.6082(3) 0.7830(3) 0.3953(2) 0.0266(8) Uani 1 1 d . . .
H1 H 0.5798 0.8396 0.3988 0.032 Uiso 1 1 calc R . .
C1 C 0.4951(3) 0.5127(3) 0.2882(2) 0.0380(9) Uani 1 1 d . . .
H1A H 0.5314 0.5059 0.2487 0.057 Uiso 1 1 d R . .
H1B H 0.4336 0.4949 0.2758 0.057 Uiso 1 1 d R . .
H1C H 0.5201 0.4781 0.3262 0.057 Uiso 1 1 d R . .
C2 C 0.4954(2) 0.6039(3) 0.30948(18) 0.0278(7) Uani 1 1 d . . .
C3 C 0.4275(2) 0.6635(3) 0.29757(18) 0.0295(8) Uani 1 1 d . . .
H3 H 0.3706 0.6547 0.2743 0.035 Uiso 1 1 calc R . .
C4 C 0.4597(2) 0.7377(3) 0.32639(18) 0.0269(7) Uani 1 1 d . . .
C5 C 0.4148(3) 0.8218(3) 0.3295(2) 0.0345(9) Uani 1 1 d . . .
H5A H 0.4016 0.8339 0.3768 0.052 Uiso 1 1 d R . .
H5B H 0.3589 0.8209 0.3005 0.052 Uiso 1 1 d R . .
H5C H 0.4544 0.8655 0.3131 0.052 Uiso 1 1 d R . .
C6 C 0.7229(3) 0.5736(3) 0.5702(2) 0.0379(9) Uani 1 1 d . . .
H6A H 0.6806 0.5269 0.5627 0.057 Uiso 1 1 d R . .
H6B H 0.7376 0.5806 0.6193 0.057 Uiso 1 1 d R . .
H6C H 0.7776 0.5614 0.5472 0.057 Uiso 1 1 d R . .
C7 C 0.6818(2) 0.6529(3) 0.54164(19) 0.0285(7) Uani 1 1 d . . .
C8 C 0.6472(3) 0.7199(3) 0.5776(2) 0.0409(10) Uani 1 1 d . . .
H8 H 0.6460 0.7250 0.6259 0.049 Uiso 1 1 calc R . .
C9 C 0.6153(3) 0.7772(3) 0.5293(2) 0.0359(9) Uani 1 1 d . . .
C10 C 0.5753(4) 0.8643(4) 0.5383(3) 0.0569(14) Uani 1 1 d . . .
H10A H 0.6192 0.9073 0.5274 0.085 Uiso 1 1 d R . .
H10B H 0.5596 0.8713 0.5858 0.085 Uiso 1 1 d R . .
H10C H 0.5215 0.8705 0.5075 0.085 Uiso 1 1 d R . .
C11 C 0.8831(3) 0.6833(3) 0.2886(2) 0.0372(9) Uani 1 1 d . . .
H11A H 0.9022 0.6446 0.3257 0.056 Uiso 1 1 d R . .
H11B H 0.9352 0.7137 0.2734 0.056 Uiso 1 1 d R . .
H11C H 0.8549 0.6513 0.2502 0.056 Uiso 1 1 d R . .
C12 C 0.8172(3) 0.7450(3) 0.31394(19) 0.0290(8) Uani 1 1 d . . .
C13 C 0.8166(3) 0.8329(3) 0.3083(2) 0.0352(9) Uani 1 1 d . . .
H13 H 0.8606 0.8673 0.2893 0.042 Uiso 1 1 calc R . .
C14 C 0.7388(3) 0.8593(3) 0.3363(2) 0.0333(9) Uani 1 1 d . . .
C15 C 0.7040(3) 0.9470(3) 0.3437(3) 0.0437(11) Uani 1 1 d . . .
H15A H 0.6404 0.9487 0.3286 0.066 Uiso 1 1 d R . .
H15B H 0.7372 0.9854 0.3154 0.066 Uiso 1 1 d R . .
H15C H 0.7118 0.9643 0.3917 0.066 Uiso 1 1 d R . .
C16 C 0.7172(3) 0.5405(3) 0.2918(2) 0.0305(8) Uani 1 1 d . . .
C17 C 0.6524(2) 0.4898(3) 0.4196(2) 0.0282(7) Uani 1 1 d . . .
C18 C 0.8082(2) 0.5454(2) 0.40893(17) 0.0224(6) Uani 1 1 d . . .
C19 C 0.8734(2) 0.4077(2) 0.40229(19) 0.0252(7) Uani 1 1 d . . .
H19 H 0.8200 0.3889 0.3782 0.030 Uiso 1 1 calc R . .
C20 C 0.9408(2) 0.3523(3) 0.41498(19) 0.0277(7) Uani 1 1 d . . .
H20 H 0.9343 0.2956 0.4001 0.033 Uiso 1 1 calc R . .
C21 C 1.0223(2) 0.3794(3) 0.45109(17) 0.0252(7) Uani 1 1 d . . .
C22 C 1.0254(2) 0.4650(3) 0.47266(18) 0.0273(7) Uani 1 1 d . . .
H22 H 1.0772 0.4855 0.4978 0.033 Uiso 1 1 calc R . .
C23 C 0.9557(2) 0.5178(3) 0.45792(18) 0.0259(7) Uani 1 1 d . . .
H23 H 0.9600 0.5750 0.4721 0.031 Uiso 1 1 calc R . .
C24 C 1.1733(3) 0.3584(4) 0.5001(3) 0.0607(15) Uani 1 1 d U . .
H24A H 1.2056 0.3946 0.4695 0.091 Uiso 1 1 d R . .
H24B H 1.2112 0.3105 0.5146 0.091 Uiso 1 1 d R . .
H24C H 1.1582 0.3909 0.5403 0.091 Uiso 1 1 d R . .
C25 C 1.0903(3) 0.2397(3) 0.4428(3) 0.0447(11) Uani 1 1 d . . .
H25A H 1.0284 0.2202 0.4353 0.067 Uiso 1 1 d R . .
H25B H 1.1214 0.2056 0.4787 0.067 Uiso 1 1 d R . .
H25C H 1.1208 0.2340 0.4003 0.067 Uiso 1 1 d R . .
Br2 Br 0.14191(2) 0.38954(5) 0.075873(17) 0.02714(8) Uani 1 1 d . . .
Mo2 Mo 0.294915(17) 0.92326(5) 0.114592(13) 0.01666(5) Uani 1 1 d . . .
O3 O 0.2772(2) 1.0056(2) 0.25961(15) 0.0429(7) Uani 1 1 d . . .
O4 O 0.3567(2) 1.0982(2) 0.05810(16) 0.0382(6) Uani 1 1 d . . .
N9 N 0.43682(18) 0.88392(19) 0.14655(13) 0.0192(5) Uani 1 1 d . . .
N10 N 0.46091(18) 0.8003(2) 0.13597(14) 0.0208(5) Uani 1 1 d . . .
N11 N 0.26320(18) 0.79551(19) 0.15001(14) 0.0195(5) Uani 1 1 d . . .
N12 N 0.31173(18) 0.72795(19) 0.12857(13) 0.0183(5) Uani 1 1 d . . .
N13 N 0.32455(18) 0.85734(19) 0.01928(13) 0.0188(5) Uani 1 1 d . . .
N14 N 0.37445(18) 0.78423(18) 0.02241(14) 0.0193(5) Uani 1 1 d . . .
N15 N 0.11555(19) 1.02683(18) 0.08288(14) 0.0195(5) Uani 1 1 d . . .
N16 N -0.09718(19) 1.1923(2) 0.05474(16) 0.0269(6) Uani 1 1 d . . .
B2 B 0.3981(2) 0.7420(3) 0.09225(19) 0.0199(7) Uani 1 1 d . . .
H2 H 0.4282 0.6868 0.0852 0.024 Uiso 1 1 calc R . .
C26 C 0.5070(3) 1.0109(3) 0.2010(2) 0.0333(8) Uani 1 1 d . . .
H26A H 0.4875 1.0452 0.1612 0.050 Uiso 1 1 d R . .
H26B H 0.5674 1.0278 0.2176 0.050 Uiso 1 1 d R . .
H26C H 0.4658 1.0192 0.2373 0.050 Uiso 1 1 d R . .
C27 C 0.5074(2) 0.9202(3) 0.18097(17) 0.0247(6) Uani 1 1 d . . .
C28 C 0.5756(2) 0.8614(3) 0.19227(19) 0.0283(7) Uani 1 1 d . . .
H28 H 0.6327 0.8709 0.2150 0.034 Uiso 1 1 calc R . .
C29 C 0.5440(2) 0.7858(2) 0.16394(17) 0.0238(7) Uani 1 1 d . . .
C30 C 0.5900(2) 0.7026(3) 0.1627(2) 0.0305(8) Uani 1 1 d . . .
H30A H 0.5516 0.6593 0.1811 0.046 Uiso 1 1 d R . .
H30B H 0.6466 0.7055 0.1907 0.046 Uiso 1 1 d R . .
H30C H 0.6019 0.6883 0.1155 0.046 Uiso 1 1 d R . .
C31 C 0.1326(3) 0.8198(3) 0.2193(2) 0.0320(8) Uani 1 1 d . . .
H31A H 0.1631 0.8470 0.2592 0.048 Uiso 1 1 d R . .
H31B H 0.0826 0.7859 0.2340 0.048 Uiso 1 1 d R . .
H31C H 0.1098 0.8629 0.1869 0.048 Uiso 1 1 d R . .
C32 C 0.1966(2) 0.7646(3) 0.18584(17) 0.0240(7) Uani 1 1 d . . .
C33 C 0.2016(2) 0.6767(2) 0.18615(18) 0.0245(7) Uani 1 1 d . . .
H33 H 0.1624 0.6390 0.2071 0.029 Uiso 1 1 calc R . .
C34 C 0.2743(2) 0.6553(2) 0.15018(16) 0.0208(6) Uani 1 1 d . . .
C35 C 0.3109(3) 0.5705(2) 0.1346(2) 0.0294(7) Uani 1 1 d . . .
H35A H 0.3168 0.5655 0.0853 0.044 Uiso 1 1 d R . .
H35B H 0.2701 0.5269 0.1494 0.044 Uiso 1 1 d R . .
H35C H 0.3697 0.5635 0.1589 0.044 Uiso 1 1 d R . .
C36 C 0.2627(3) 0.9554(3) -0.07111(18) 0.0292(7) Uani 1 1 d . . .
H36A H 0.2117 0.9633 -0.0429 0.044 Uiso 1 1 d R . .
H36B H 0.2411 0.9484 -0.1191 0.044 Uiso 1 1 d R . .
H36C H 0.3019 1.0048 -0.0667 0.044 Uiso 1 1 d R . .
C37 C 0.3135(2) 0.8794(2) -0.04777(16) 0.0228(6) Uani 1 1 d . . .
C38 C 0.3547(2) 0.8200(3) -0.08692(17) 0.0273(7) Uani 1 1 d . . .
H38 H 0.3557 0.8196 -0.1354 0.033 Uiso 1 1 calc R . .
C39 C 0.3941(2) 0.7611(2) -0.04208(16) 0.0236(6) Uani 1 1 d . . .
C40 C 0.4474(3) 0.6850(2) -0.05599(18) 0.0290(7) Uani 1 1 d . . .
H40A H 0.4658 0.6870 -0.1031 0.044 Uiso 1 1 d R . .
H40B H 0.4111 0.6346 -0.0499 0.044 Uiso 1 1 d R . .
H40C H 0.5006 0.6832 -0.0242 0.044 Uiso 1 1 d R . .
C41 C 0.2844(3) 0.9742(3) 0.20728(18) 0.0276(7) Uani 1 1 d . . .
C42 C 0.3380(2) 1.0341(2) 0.07934(18) 0.0247(7) Uani 1 1 d . . .
C43 C 0.1871(2) 0.9720(2) 0.09371(16) 0.0189(6) Uani 1 1 d . . .
C44 C 0.1223(2) 1.1086(2) 0.10570(17) 0.0243(7) Uani 1 1 d . . .
H44 H 0.1768 1.1268 0.1287 0.029 Uiso 1 1 calc R . .
C45 C 0.0540(2) 1.1644(2) 0.09659(18) 0.0236(6) Uani 1 1 d . . .
H45 H 0.0613 1.2205 0.1128 0.028 Uiso 1 1 calc R . .
C46 C -0.0287(2) 1.1391(2) 0.06284(15) 0.0201(6) Uani 1 1 d . . .
C47 C -0.0338(2) 1.0539(2) 0.03840(17) 0.0220(6) Uani 1 1 d . . .
H47 H -0.0872 1.0340 0.0149 0.026 Uiso 1 1 calc R . .
C48 C 0.0368(2) 1.0020(2) 0.04868(17) 0.0219(6) Uani 1 1 d . . .
H48 H 0.0321 0.9461 0.0316 0.026 Uiso 1 1 calc R . .
C49 C -0.1797(2) 1.1706(3) 0.0145(2) 0.0356(9) Uani 1 1 d . . .
H49A H -0.1651 1.1507 -0.0308 0.053 Uiso 1 1 d R . .
H49B H -0.2179 1.2206 0.0095 0.053 Uiso 1 1 d R . .
H49C H -0.2113 1.1262 0.0379 0.053 Uiso 1 1 d R . .
C50 C -0.0920(3) 1.2784(3) 0.0820(3) 0.0417(10) Uani 1 1 d . . .
H50A H -0.0801 1.2763 0.1318 0.063 Uiso 1 1 d R . .
H50B H -0.1489 1.3075 0.0710 0.063 Uiso 1 1 d R . .
H50C H -0.0436 1.3089 0.0615 0.063 Uiso 1 1 d R . .
C1SA C 0.6090(3) 0.12765(15) 0.45597(7) 0.0341(9) Uani 0.85 1 d PD A 5
H1SA H 0.6698 0.1017 0.4556 0.041 Uiso 0.85 1 calc PR A 5
Cl1A Cl 0.61961(10) 0.23749(10) 0.45630(10) 0.0557(4) Uani 0.85 1 d PD A 5
Cl2A Cl 0.55899(13) 0.09636(12) 0.53023(8) 0.0620(4) Uani 0.85 1 d PD A 5
Cl3A Cl 0.54315(14) 0.09257(16) 0.38442(10) 0.0865(7) Uani 0.85 1 d PD A 5
C1SB C 0.6424(8) 0.1071(5) 0.4913(7) 0.0341(9) Uani 0.15 1 d PD B 6
H1SB H 0.6814 0.0981 0.4524 0.041 Uiso 0.15 1 calc PR B 6
Cl1B Cl 0.6376(6) 0.2156(5) 0.5070(6) 0.0557(4) Uani 0.15 1 d PD B 6
Cl2B Cl 0.6896(7) 0.0518(6) 0.5621(5) 0.0620(4) Uani 0.15 1 d PD B 6
Cl3B Cl 0.5356(7) 0.0689(9) 0.4665(6) 0.0865(7) Uani 0.15 1 d PD B 6
C2SA C 0.27517(17) 0.7054(2) 0.7333(3) 0.0421(12) Uani 0.61 1 d PD C 1
H2SA H 0.2592 0.6819 0.6868 0.051 Uiso 0.61 1 calc PR C 1
Cl4A Cl 0.2523(2) 0.6296(2) 0.79428(18) 0.0593(7) Uani 0.61 1 d PD C 1
Cl5A Cl 0.2130(3) 0.7970(2) 0.74369(16) 0.0699(10) Uani 0.61 1 d PD C 1
Cl6A Cl 0.38899(17) 0.7300(2) 0.73927(14) 0.0745(7) Uani 0.61 1 d PD C 1
C2SB C 0.2634(3) 0.7147(3) 0.7216(4) 0.0421(12) Uani 0.39 1 d PD D 2
H2SB H 0.2529 0.6859 0.6764 0.051 Uiso 0.39 1 calc PR D 2
Cl4B Cl 0.2932(3) 0.6417(3) 0.7858(3) 0.0582(12) Uani 0.39 1 d PD D 2
Cl5B Cl 0.1659(4) 0.7643(4) 0.7449(3) 0.086(2) Uani 0.39 1 d PD D 2
Cl6B Cl 0.3420(5) 0.7953(4) 0.7166(2) 0.098(2) Uani 0.39 1 d PD D 2
C3SA C 0.16136(19) 0.75356(19) 0.4334(2) 0.0410(10) Uani 0.84 1 d PD E 3
H3SA H 0.1694 0.7310 0.4811 0.049 Uiso 0.84 1 calc PR E 3
Cl7A Cl 0.21944(12) 0.68551(11) 0.38045(8) 0.0532(3) Uani 0.84 1 d PD E 3
Cl8A Cl 0.2053(3) 0.85684(19) 0.43478(11) 0.0425(4) Uani 0.84 1 d PD E 3
Cl9A Cl 0.0452(2) 0.7569(2) 0.41126(17) 0.0527(6) Uani 0.84 1 d PD E 3
C3SB C 0.1533(12) 0.7467(11) 0.4377(6) 0.0410(10) Uani 0.16 1 d PD F 4
H3SB H 0.1719 0.7137 0.4798 0.049 Uiso 0.16 1 calc PR F 4
Cl7B Cl 0.1729(7) 0.7071(6) 0.3557(4) 0.0532(3) Uani 0.16 1 d PD F 4
Cl8B Cl 0.2011(16) 0.8462(11) 0.4229(8) 0.0425(4) Uani 0.16 1 d PD F 4
Cl9B Cl 0.0422(14) 0.7418(15) 0.4017(11) 0.0527(6) Uani 0.16 1 d PD F 4
C4S C 0.3068(3) 0.3099(3) 0.2000(2) 0.0427(10) Uani 1 1 d . . .
H4S H 0.2608 0.3207 0.1617 0.051 Uiso 1 1 calc R . .
Cl10 Cl 0.41286(9) 0.33391(10) 0.17169(7) 0.0568(3) Uani 1 1 d . . .
Cl11 Cl 0.29973(13) 0.20287(9) 0.22449(7) 0.0724(5) Uani 1 1 d . . .
Cl12 Cl 0.28381(9) 0.37523(10) 0.26933(7) 0.0519(3) Uani 1 1 d . . .
C5S C 0.6470(3) 0.9164(2) -0.0010(2) 0.0342(7) Uani 1 1 d . . .
H5S H 0.6799 0.9283 -0.0428 0.041 Uiso 1 1 calc R . .
Cl13 Cl 0.69870(8) 0.97386(8) 0.06869(6) 0.0441(2) Uani 1 1 d . . .
Cl14 Cl 0.65121(8) 0.80728(8) 0.01504(6) 0.0422(2) Uani 1 1 d . . .
Cl15 Cl 0.53585(7) 0.95027(9) -0.01600(7) 0.0499(3) Uani 1 1 d . . .
C6S C 0.8796(3) 0.7539(3) 0.07345(18) 0.0349(8) Uani 1 1 d . . .
H6S H 0.8647 0.7853 0.0299 0.042 Uiso 1 1 calc R . .
Cl16 Cl 0.99586(8) 0.74150(12) 0.08435(6) 0.0598(4) Uani 1 1 d . . .
Cl17 Cl 0.82631(8) 0.65444(9) 0.06862(6) 0.0455(3) Uani 1 1 d . . .
Cl18 Cl 0.84179(9) 0.81178(10) 0.14149(6) 0.0522(3) Uani 1 1 d . . .
C7SA C -0.0089(2) 0.04894(15) 0.29359(12) 0.0374(10) Uani 0.91 1 d PD G 9
H7SA H -0.0590 0.0765 0.3165 0.045 Uiso 0.91 1 calc PR G 9
Cl19 Cl 0.07479(11) 0.12405(10) 0.28043(7) 0.0570(4) Uani 0.91 1 d PD G 9
Cl20 Cl 0.03705(10) -0.03204(10) 0.34632(6) 0.0500(3) Uani 0.91 1 d PD G 9
Cl21 Cl -0.05034(10) 0.00549(13) 0.21506(7) 0.0483(4) Uani 0.91 1 d PD G 9
C7SB C -0.0381(12) 0.0635(7) 0.2850(11) 0.0374(10) Uani 0.09 1 d PD H 10
H7SB H -0.0875 0.0687 0.3167 0.045 Uiso 0.09 1 calc PR H 10
Cl28 Cl -0.0089(12) 0.1667(8) 0.2624(7) 0.0570(4) Uani 0.09 1 d PD H 10
Cl29 Cl 0.0516(10) 0.0141(10) 0.3318(6) 0.0500(3) Uani 0.09 1 d PD H 10
Cl30 Cl -0.0844(13) 0.0138(14) 0.2105(9) 0.0483(4) Uani 0.09 1 d PD H 10
C8SA C 0.0452(2) 0.44085(12) 0.2290(2) 0.0349(9) Uani 0.89 1 d PD I 7
H8SA H 0.0862 0.4467 0.1909 0.042 Uiso 0.89 1 calc PR I 7
Cl22 Cl 0.0824(3) 0.5073(3) 0.29716(14) 0.0483(6) Uani 0.89 1 d PD I 7
Cl23 Cl 0.04350(9) 0.33478(9) 0.25550(7) 0.0472(3) Uani 0.89 1 d PD I 7
Cl24 Cl -0.06362(11) 0.47140(13) 0.19940(12) 0.0794(6) Uani 0.89 1 d PD I 7
C8SB C 0.0311(13) 0.4691(9) 0.2226(14) 0.0349(9) Uani 0.11 1 d PD J 8
H8SB H 0.0802 0.4511 0.1935 0.042 Uiso 0.11 1 calc PR J 8
Cl25 Cl 0.094(3) 0.514(3) 0.2925(14) 0.0483(6) Uani 0.11 1 d PD J 8
Cl26 Cl -0.0169(8) 0.3706(6) 0.2398(6) 0.0472(3) Uani 0.11 1 d PD J 8
Cl27 Cl -0.0313(10) 0.5344(10) 0.1644(9) 0.0794(6) Uani 0.11 1 d PD J 8

loop_
_atom_site_aniso_label
_atom_site_aniso_U_11
_atom_site_aniso_U_22
_atom_site_aniso_U_33
_atom_site_aniso_U_23
_atom_site_aniso_U_13
_atom_site_aniso_U_12
Br1 0.0374(2) 0.02940(19) 0.02735(17) -0.00167(14) 0.00266(14) 0.00529(15)
Mo1 0.01943(12) 0.01767(13) 0.01970(12) 0.00094(10) -0.00047(9) 0.00083(10)
O1 0.054(2) 0.062(2) 0.0329(16) -0.0148(16) 0.0051(14) 0.0086(18)
O2 0.0420(16) 0.0291(15) 0.066(2) 0.0147(15) 0.0008(14) -0.0093(14)
N1 0.0230(13) 0.0242(15) 0.0254(13) -0.0006(11) -0.0055(10) -0.0021(11)
N2 0.0194(12) 0.0197(14) 0.0313(14) 0.0000(11) -0.0064(10) 0.0005(10)
N3 0.0179(12) 0.0242(14) 0.0236(13) -0.0013(11) -0.0013(10) -0.0001(11)
N4 0.0199(13) 0.0248(14) 0.0333(15) -0.0078(12) -0.0027(11) 0.0010(11)
N5 0.0248(14) 0.0195(14) 0.0275(14) 0.0047(11) -0.0006(11) -0.0010(11)
N6 0.0238(13) 0.0191(13) 0.0336(15) 0.0038(11) -0.0065(11) -0.0035(11)
N7 0.0203(13) 0.0242(15) 0.0193(12) 0.0000(10) -0.0011(10) 0.0038(11)
N8 0.0290(15) 0.0365(18) 0.0365(17) -0.0027(14) -0.0092(13) 0.0117(14)
B1 0.0276(18) 0.0171(16) 0.0338(19) -0.0022(14) -0.0082(15) 0.0028(14)
C1 0.042(2) 0.032(2) 0.038(2) -0.0037(16) -0.0142(17) -0.0127(18)
C2 0.0263(16) 0.0321(19) 0.0242(14) 0.0004(13) -0.0046(12) -0.0065(14)
C3 0.0188(15) 0.045(2) 0.0232(15) 0.0040(14) -0.0061(12) -0.0016(15)
C4 0.0188(14) 0.036(2) 0.0250(15) 0.0051(14) -0.0035(12) 0.0006(14)
C5 0.0211(16) 0.040(2) 0.042(2) 0.0107(17) 0.0000(14) 0.0060(16)
C6 0.044(2) 0.046(2) 0.0235(16) 0.0091(16) -0.0006(15) -0.0044(19)
C7 0.0255(16) 0.036(2) 0.0235(15) 0.0002(14) -0.0017(12) -0.0027(14)
C8 0.040(2) 0.053(3) 0.0292(18) -0.0168(18) 0.0009(16) 0.0035(19)
C9 0.0263(17) 0.044(2) 0.0372(19) -0.0188(17) -0.0016(14) 0.0051(16)
C10 0.055(3) 0.052(3) 0.064(3) -0.030(3) 0.000(2) 0.016(2)
C11 0.0327(19) 0.041(2) 0.039(2) 0.0051(17) 0.0117(16) -0.0048(17)
C12 0.0270(16) 0.0320(19) 0.0275(16) 0.0073(14) -0.0011(13) -0.0066(14)
C13 0.0323(19) 0.034(2) 0.0381(19) 0.0080(16) -0.0046(15) -0.0116(16)
C14 0.041(2) 0.0248(17) 0.0316(18) 0.0064(14) -0.0158(16) -0.0088(15)
C15 0.053(3) 0.0207(17) 0.054(3) 0.0055(17) -0.019(2) -0.0051(17)
C16 0.0285(18) 0.035(2) 0.0282(18) 0.0006(15) -0.0005(14) 0.0034(16)
C17 0.0236(16) 0.0247(18) 0.0356(18) 0.0048(14) -0.0018(14) -0.0015(13)
C18 0.0234(15) 0.0225(16) 0.0214(14) -0.0020(12) 0.0015(12) 0.0010(13)
C19 0.0204(14) 0.0229(18) 0.0317(16) -0.0032(13) -0.0021(12) 0.0003(12)
C20 0.0262(16) 0.0240(17) 0.0317(17) -0.0048(13) -0.0060(13) 0.0015(13)
C21 0.0211(14) 0.0338(19) 0.0203(14) 0.0007(13) -0.0015(11) 0.0057(13)
C22 0.0247(16) 0.0330(19) 0.0234(15) -0.0079(13) -0.0052(12) 0.0003(14)
C23 0.0266(16) 0.0265(18) 0.0244(15) -0.0039(13) -0.0003(12) -0.0005(14)
C24 0.035(2) 0.071(3) 0.072(3) -0.016(3) -0.026(2) 0.018(2)
C25 0.043(2) 0.035(2) 0.056(3) 0.0005(19) 0.0008(19) 0.0164(19)
Br2 0.03154(18) 0.02651(17) 0.02305(15) -0.00010(13) -0.00063(13) 0.00148(14)
Mo2 0.01747(11) 0.01612(12) 0.01623(11) 0.00065(9) -0.00006(9) 0.00028(10)
O3 0.069(2) 0.0333(16) 0.0265(13) -0.0078(12) 0.0056(13) 0.0016(15)
O4 0.0384(14) 0.0260(14) 0.0498(17) 0.0118(13) -0.0013(12) -0.0083(12)
N9 0.0195(12) 0.0164(12) 0.0211(11) 0.0011(10) -0.0038(9) 0.0002(10)
N10 0.0168(12) 0.0220(13) 0.0231(12) 0.0033(10) -0.0013(9) 0.0003(10)
N11 0.0169(12) 0.0220(14) 0.0194(11) -0.0009(10) -0.0004(9) -0.0009(10)
N12 0.0182(11) 0.0174(12) 0.0191(11) 0.0014(9) -0.0016(9) -0.0004(9)
N13 0.0211(12) 0.0206(13) 0.0145(11) 0.0023(9) -0.0004(9) 0.0000(10)
N14 0.0198(12) 0.0186(12) 0.0197(11) -0.0017(9) 0.0018(9) 0.0005(10)
N15 0.0225(13) 0.0153(13) 0.0206(12) -0.0016(10) -0.0003(10) 0.0005(10)
N16 0.0206(12) 0.0279(15) 0.0313(15) -0.0014(11) -0.0052(11) 0.0037(11)
B2 0.0184(15) 0.0180(16) 0.0233(15) -0.0003(12) 0.0006(12) 0.0004(12)
C26 0.0349(19) 0.0293(19) 0.0340(18) -0.0014(15) -0.0096(15) -0.0051(16)
C27 0.0232(14) 0.0278(16) 0.0224(13) 0.0040(13) -0.0047(11) -0.0053(14)
C28 0.0225(16) 0.0348(19) 0.0268(16) 0.0040(14) -0.0046(12) -0.0069(14)
C29 0.0186(14) 0.0314(18) 0.0209(14) 0.0076(12) -0.0024(11) 0.0017(13)
C30 0.0199(15) 0.034(2) 0.0370(19) 0.0071(15) -0.0023(13) 0.0053(14)
C31 0.0301(18) 0.033(2) 0.0341(18) -0.0009(15) 0.0118(14) -0.0014(15)
C32 0.0224(15) 0.0303(17) 0.0194(14) 0.0009(12) 0.0017(11) -0.0037(13)
C33 0.0237(15) 0.0249(16) 0.0247(14) 0.0067(12) 0.0011(12) -0.0080(12)
C34 0.0213(13) 0.0197(14) 0.0204(13) 0.0023(11) -0.0056(11) -0.0071(11)
C35 0.0333(17) 0.0207(15) 0.0334(17) 0.0038(13) -0.0033(14) -0.0038(13)
C36 0.0374(18) 0.0290(17) 0.0204(14) 0.0061(13) -0.0034(13) 0.0014(15)
C37 0.0265(15) 0.0284(16) 0.0136(12) 0.0004(11) 0.0020(11) -0.0025(13)
C38 0.0302(17) 0.0344(19) 0.0173(13) -0.0016(12) 0.0025(12) -0.0036(14)
C39 0.0249(15) 0.0253(16) 0.0211(14) -0.0034(12) 0.0056(11) -0.0018(12)
C40 0.0347(17) 0.0251(16) 0.0283(16) -0.0038(12) 0.0093(13) 0.0006(14)
C41 0.040(2) 0.0228(17) 0.0204(15) -0.0006(13) 0.0016(14) 0.0037(15)
C42 0.0230(15) 0.0224(17) 0.0283(16) 0.0016(13) -0.0006(12) -0.0014(13)
C43 0.0217(14) 0.0182(15) 0.0170(13) 0.0016(11) 0.0029(11) -0.0001(12)
C44 0.0224(15) 0.0223(17) 0.0274(15) -0.0065(12) -0.0057(12) -0.0015(12)
C45 0.0191(14) 0.0222(16) 0.0291(15) -0.0051(12) -0.0019(11) 0.0024(12)
C46 0.0207(14) 0.0217(15) 0.0175(13) -0.0007(10) -0.0013(10) -0.0003(11)
C47 0.0171(13) 0.0245(16) 0.0238(14) -0.0028(12) -0.0022(11) -0.0012(12)
C48 0.0214(14) 0.0202(15) 0.0236(14) -0.0051(12) -0.0035(11) -0.0022(12)
C49 0.0212(16) 0.038(2) 0.046(2) -0.0034(17) -0.0110(14) 0.0057(15)
C50 0.0252(17) 0.032(2) 0.067(3) -0.0139(19) -0.0051(18) 0.0089(15)
C1SA 0.039(2) 0.030(2) 0.034(2) -0.0050(17) 0.0076(17) 0.0015(18)
Cl1A 0.0515(7) 0.0305(6) 0.0872(11) 0.0102(6) 0.0196(7) 0.0056(5)
Cl2A 0.0815(11) 0.0480(8) 0.0597(8) 0.0107(7) 0.0291(8) -0.0048(8)
Cl3A 0.0780(11) 0.1063(16) 0.0714(11) -0.0541(11) -0.0248(9) 0.0395(11)
C1SB 0.039(2) 0.030(2) 0.034(2) -0.0050(17) 0.0076(17) 0.0015(18)
Cl1B 0.0515(7) 0.0305(6) 0.0872(11) 0.0102(6) 0.0196(7) 0.0056(5)
Cl2B 0.0815(11) 0.0480(8) 0.0597(8) 0.0107(7) 0.0291(8) -0.0048(8)
Cl3B 0.0780(11) 0.1063(16) 0.0714(11) -0.0541(11) -0.0248(9) 0.0395(11)
C2SA 0.047(3) 0.047(3) 0.030(3) -0.002(2) -0.012(2) 0.014(2)
Cl4A 0.081(2) 0.0444(12) 0.0527(13) 0.0011(9) 0.0041(16) -0.0059(15)
Cl5A 0.114(3) 0.0513(15) 0.0405(11) -0.0058(10) -0.0228(16) 0.0419(16)
Cl6A 0.0573(13) 0.107(2) 0.0606(14) -0.0117(15) 0.0141(10) -0.0054(14)
C2SB 0.047(3) 0.047(3) 0.030(3) -0.002(2) -0.012(2) 0.014(2)
Cl4B 0.070(3) 0.039(2) 0.064(3) -0.0066(18) -0.012(2) 0.021(2)
Cl5B 0.114(5) 0.099(5) 0.0425(18) -0.013(3) -0.009(3) 0.078(4)
Cl6B 0.154(5) 0.100(4) 0.0439(19) -0.028(2) 0.022(3) -0.057(4)
C3SA 0.055(3) 0.041(2) 0.0290(19) -0.0019(17) 0.0109(18) -0.013(2)
Cl7A 0.0705(10) 0.0457(7) 0.0455(7) -0.0111(6) 0.0196(7) 0.0005(7)
Cl8A 0.0546(8) 0.0371(10) 0.0355(11) -0.0060(6) 0.0014(9) -0.0122(7)
Cl9A 0.0591(8) 0.0588(17) 0.0388(13) 0.0043(9) -0.0079(7) -0.0227(9)
C3SB 0.055(3) 0.041(2) 0.0290(19) -0.0019(17) 0.0109(18) -0.013(2)
Cl7B 0.0705(10) 0.0457(7) 0.0455(7) -0.0111(6) 0.0196(7) 0.0005(7)
Cl8B 0.0546(8) 0.0371(10) 0.0355(11) -0.0060(6) 0.0014(9) -0.0122(7)
Cl9B 0.0591(8) 0.0588(17) 0.0388(13) 0.0043(9) -0.0079(7) -0.0227(9)
C4S 0.055(2) 0.034(2) 0.0364(19) 0.0063(16) -0.0196(18) -0.0119(18)
Cl10 0.0567(7) 0.0556(7) 0.0577(7) -0.0114(6) 0.0016(5) 0.0007(6)
Cl11 0.1253(13) 0.0338(6) 0.0520(7) 0.0075(5) -0.0413(8) -0.0236(7)
Cl12 0.0524(7) 0.0476(7) 0.0559(7) 0.0028(5) 0.0050(5) -0.0039(5)
C5S 0.0357(18) 0.0268(17) 0.0410(19) 0.0016(15) 0.0093(15) -0.0035(15)
Cl13 0.0551(6) 0.0309(5) 0.0463(5) -0.0010(4) 0.0030(4) -0.0077(4)
Cl14 0.0570(6) 0.0262(4) 0.0441(5) 0.0061(4) 0.0085(4) -0.0094(4)
Cl15 0.0308(5) 0.0451(6) 0.0742(8) -0.0037(6) 0.0067(5) -0.0013(4)
C6S 0.044(2) 0.038(2) 0.0226(15) -0.0007(14) -0.0034(14) -0.0090(17)
Cl16 0.0407(6) 0.0920(10) 0.0462(6) -0.0251(6) -0.0016(5) -0.0057(6)
Cl17 0.0587(7) 0.0312(5) 0.0461(5) -0.0021(4) -0.0007(5) -0.0089(5)
Cl18 0.0662(7) 0.0483(6) 0.0410(5) -0.0154(5) -0.0052(5) 0.0099(6)
C7SA 0.050(3) 0.037(2) 0.0266(18) -0.0024(16) 0.0101(18) -0.003(2)
Cl19 0.0849(10) 0.0446(7) 0.0429(6) -0.0061(5) 0.0139(6) -0.0262(7)
Cl20 0.0691(8) 0.0463(7) 0.0356(5) 0.0075(5) 0.0109(5) 0.0121(6)
Cl21 0.0594(9) 0.0550(8) 0.0306(5) 0.0028(5) 0.0028(6) -0.0206(8)
C7SB 0.050(3) 0.037(2) 0.0266(18) -0.0024(16) 0.0101(18) -0.003(2)
Cl28 0.0849(10) 0.0446(7) 0.0429(6) -0.0061(5) 0.0139(6) -0.0262(7)
Cl29 0.0691(8) 0.0463(7) 0.0356(5) 0.0075(5) 0.0109(5) 0.0121(6)
Cl30 0.0594(9) 0.0550(8) 0.0306(5) 0.0028(5) 0.0028(6) -0.0206(8)
C8SA 0.036(2) 0.030(2) 0.039(2) -0.0074(18) 0.0071(17) 0.0002(17)
Cl22 0.0720(18) 0.0439(12) 0.0301(7) -0.0073(7) 0.0118(8) -0.0188(9)
Cl23 0.0553(7) 0.0361(6) 0.0513(7) -0.0021(5) 0.0108(5) -0.0106(5)
Cl24 0.0543(9) 0.0629(10) 0.1170(16) -0.0312(10) -0.0244(9) 0.0250(8)
C8SB 0.036(2) 0.030(2) 0.039(2) -0.0074(18) 0.0071(17) 0.0002(17)
Cl25 0.0720(18) 0.0439(12) 0.0301(7) -0.0073(7) 0.0118(8) -0.0188(9)
Cl26 0.0553(7) 0.0361(6) 0.0513(7) -0.0021(5) 0.0108(5) -0.0106(5)
Cl27 0.0543(9) 0.0629(10) 0.1170(16) -0.0312(10) -0.0244(9) 0.0250(8)

loop_
_atom_type_symbol
_atom_type_description
_atom_type_scat_dispersion_real
_atom_type_scat_dispersion_imag
_atom_type_scat_source
C C 0.0033 0.0016 'International Tables Vol C Tables 4.2.6.8 and 6.1.1.4'
H H 0.0000 0.0000 'International Tables Vol C Tables 4.2.6.8 and 6.1.1.4'
N N 0.0061 0.0033 'International Tables Vol C Tables 4.2.6.8 and 6.1.1.4'
O O 0.0106 0.0060 'International Tables Vol C Tables 4.2.6.8 and 6.1.1.4'
B B 0.0013 0.0007 'International Tables Vol C Tables 4.2.6.8 and 6.1.1.4'
Cl Cl 0.1484 0.1585 'International Tables Vol C Tables 4.2.6.8 and 6.1.1.4'
Br Br -0.2901 2.4595 'International Tables Vol C Tables 4.2.6.8 and 6.1.1.4'
Mo Mo -1.6832 0.6857 'International Tables Vol C Tables 4.2.6.8 and 6.1.1.4'

loop_
_geom_angle_atom_site_label_1
_geom_angle_atom_site_label_2
_geom_angle_atom_site_label_3
_geom_angle
C18 Mo1 C17 82.71(16)
C18 Mo1 C16 85.20(15)
C17 Mo1 C16 90.87(17)
C18 Mo1 N5 103.24(14)
C17 Mo1 N5 173.30(14)
C16 Mo1 N5 92.69(15)
C18 Mo1 N3 103.37(13)
C17 Mo1 N3 92.41(14)
C16 Mo1 N3 171.15(13)
N5 Mo1 N3 83.27(12)
C18 Mo1 N1 171.66(14)
C17 Mo1 N1 91.59(13)
C16 Mo1 N1 88.82(13)
N5 Mo1 N1 82.81(11)
N3 Mo1 N1 82.87(11)
C2 N1 N2 107.9(3)
C2 N1 Mo1 134.3(3)
N2 N1 Mo1 117.9(2)
N1 N2 C4 109.3(3)
N1 N2 B1 122.0(3)
C4 N2 B1 128.6(3)
C7 N3 N4 107.3(3)
C7 N3 Mo1 133.2(3)
N4 N3 Mo1 119.5(2)
C9 N4 N3 108.9(3)
C9 N4 B1 130.7(3)
N3 N4 B1 120.4(3)
C12 N5 N6 107.3(3)
C12 N5 Mo1 132.0(3)
N6 N5 Mo1 120.4(2)
C14 N6 N5 109.6(3)
C14 N6 B1 130.3(3)
N5 N6 B1 120.1(3)
C23 N7 C19 119.3(3)
C23 N7 C18 120.2(3)
C19 N7 C18 120.5(3)
C21 N8 C25 123.5(4)
C21 N8 C24 120.0(4)
C25 N8 C24 116.5(4)
N4 B1 N2 109.2(3)
N4 B1 N6 108.4(3)
N2 B1 N6 109.0(3)
N4 B1 H1 110.1
N2 B1 H1 110.1
N6 B1 H1 110.1
C2 C1 H1A 109.5
C2 C1 H1B 109.4
H1A C1 H1B 109.5
C2 C1 H1C 109.5
H1A C1 H1C 109.5
H1B C1 H1C 109.5
N1 C2 C3 109.1(4)
N1 C2 C1 122.9(4)
C3 C2 C1 128.0(3)
C4 C3 C2 106.2(3)
C4 C3 H3 126.9
C2 C3 H3 126.9
N2 C4 C3 107.5(3)
N2 C4 C5 123.3(3)
C3 C4 C5 129.1(3)
C4 C5 H5A 109.4
C4 C5 H5B 109.5
H5A C5 H5B 109.5
C4 C5 H5C 109.5
H5A C5 H5C 109.5
H5B C5 H5C 109.5
C7 C6 H6A 109.6
C7 C6 H6B 109.5
H6A C6 H6B 109.5
C7 C6 H6C 109.4
H6A C6 H6C 109.5
H6B C6 H6C 109.5
N3 C7 C8 109.3(4)
N3 C7 C6 122.9(4)
C8 C7 C6 127.7(4)
C9 C8 C7 106.3(3)
C9 C8 H8 126.8
C7 C8 H8 126.8
N4 C9 C8 108.1(4)
N4 C9 C10 121.8(4)
C8 C9 C10 130.0(4)
C9 C10 H10A 109.4
C9 C10 H10B 109.5
H10A C10 H10B 109.5
C9 C10 H10C 109.5
H10A C10 H10C 109.5
H10B C10 H10C 109.5
C12 C11 H11A 109.4
C12 C11 H11B 109.6
H11A C11 H11B 109.5
C12 C11 H11C 109.5
H11A C11 H11C 109.5
H11B C11 H11C 109.5
N5 C12 C13 109.2(4)
N5 C12 C11 122.0(4)
C13 C12 C11 128.8(4)
C14 C13 C12 105.8(4)
C14 C13 H13 127.1
C12 C13 H13 127.1
N6 C14 C13 108.0(4)
N6 C14 C15 123.1(4)
C13 C14 C15 128.9(4)
C14 C15 H15A 109.6
C14 C15 H15B 109.3
H15A C15 H15B 109.5
C14 C15 H15C 109.5
H15A C15 H15C 109.5
H15B C15 H15C 109.5
O1 C16 Mo1 177.4(4)
O2 C17 Mo1 175.3(3)
N7 C18 Mo1 166.9(3)
C20 C19 N7 122.3(3)
C20 C19 H19 118.8
N7 C19 H19 118.8
C19 C20 C21 119.8(4)
C19 C20 H20 120.1
C21 C20 H20 120.1
N8 C21 C22 121.8(3)
N8 C21 C20 122.0(4)
C22 C21 C20 116.2(3)
C23 C22 C21 121.2(3)
C23 C22 H22 119.4
C21 C22 H22 119.4
C22 C23 N7 121.1(4)
C22 C23 H23 119.4
N7 C23 H23 119.4
N8 C24 H24A 109.5
N8 C24 H24B 109.5
H24A C24 H24B 109.5
N8 C24 H24C 109.4
H24A C24 H24C 109.5
H24B C24 H24C 109.5
N8 C25 H25A 109.4
N8 C25 H25B 109.4
H25A C25 H25B 109.5
N8 C25 H25C 109.7
H25A C25 H25C 109.5
H25B C25 H25C 109.5
C43 Mo2 C41 84.84(15)
C43 Mo2 C42 81.44(15)
C41 Mo2 C42 90.22(16)
C43 Mo2 N11 104.83(13)
C41 Mo2 N11 93.16(13)
C42 Mo2 N11 173.11(13)
C43 Mo2 N13 103.69(12)
C41 Mo2 N13 171.40(13)
C42 Mo2 N13 92.14(13)
N11 Mo2 N13 83.66(10)
C43 Mo2 N9 170.53(13)
C41 Mo2 N9 89.39(13)
C42 Mo2 N9 91.10(12)
N11 Mo2 N9 82.94(10)
N13 Mo2 N9 82.30(10)
C27 N9 N10 106.2(3)
C27 N9 Mo2 135.5(3)
N10 N9 Mo2 117.96(19)
C29 N10 N9 110.1(3)
C29 N10 B2 129.7(3)
N9 N10 B2 120.0(3)
C32 N11 N12 107.4(3)
C32 N11 Mo2 132.8(2)
N12 N11 Mo2 119.4(2)
C34 N12 N11 109.2(3)
C34 N12 B2 130.2(3)
N11 N12 B2 120.4(3)
C37 N13 N14 106.9(3)
C37 N13 Mo2 132.5(2)
N14 N13 Mo2 119.93(19)
C39 N14 N13 109.5(3)
C39 N14 B2 130.7(3)
N13 N14 B2 119.8(3)
C44 N15 C48 118.1(3)
C44 N15 C43 120.3(3)
C48 N15 C43 121.6(3)
C46 N16 C49 122.2(3)
C46 N16 C50 121.8(3)
C49 N16 C50 116.0(3)
N12 B2 N10 109.5(3)
N12 B2 N14 108.8(3)
N10 B2 N14 109.2(3)
N12 B2 H2 109.8
N10 B2 H2 109.8
N14 B2 H2 109.8
C27 C26 H26A 109.5
C27 C26 H26B 109.4
H26A C26 H26B 109.5
C27 C26 H26C 109.5
H26A C26 H26C 109.5
H26B C26 H26C 109.5
N9 C27 C28 109.7(3)
N9 C27 C26 121.9(3)
C28 C27 C26 128.4(3)
C29 C28 C27 106.8(3)
C29 C28 H28 126.6
C27 C28 H28 126.6
N10 C29 C28 107.2(3)
N10 C29 C30 124.1(3)
C28 C29 C30 128.7(3)
C29 C30 H30A 109.4
C29 C30 H30B 109.5
H30A C30 H30B 109.5
C29 C30 H30C 109.5
H30A C30 H30C 109.5
H30B C30 H30C 109.5
C32 C31 H31A 109.4
C32 C31 H31B 109.5
H31A C31 H31B 109.5
C32 C31 H31C 109.5
H31A C31 H31C 109.5
H31B C31 H31C 109.5
N11 C32 C33 108.9(3)
N11 C32 C31 122.5(3)
C33 C32 C31 128.6(3)
C34 C33 C32 106.7(3)
C34 C33 H33 126.6
C32 C33 H33 126.6
N12 C34 C33 107.8(3)
N12 C34 C35 122.4(3)
C33 C34 C35 129.8(3)
C34 C35 H35A 109.5
C34 C35 H35B 109.4
H35A C35 H35B 109.5
C34 C35 H35C 109.5
H35A C35 H35C 109.5
H35B C35 H35C 109.5
C37 C36 H36A 109.5
C37 C36 H36B 109.5
H36A C36 H36B 109.5
C37 C36 H36C 109.4
H36A C36 H36C 109.5
H36B C36 H36C 109.5
N13 C37 C38 109.3(3)
N13 C37 C36 122.3(3)
C38 C37 C36 128.4(3)
C37 C38 C39 107.1(3)
C37 C38 H38 126.4
C39 C38 H38 126.4
N14 C39 C38 107.2(3)
N14 C39 C40 122.7(3)
C38 C39 C40 130.1(3)
C39 C40 H40A 109.5
C39 C40 H40B 109.4
H40A C40 H40B 109.5
C39 C40 H40C 109.5
H40A C40 H40C 109.5
H40B C40 H40C 109.5
O3 C41 Mo2 178.0(4)
O4 C42 Mo2 175.5(3)
N15 C43 Mo2 166.1(3)
C45 C44 N15 122.3(3)
C45 C44 H44 118.8
N15 C44 H44 118.8
C44 C45 C46 120.2(3)
C44 C45 H45 119.9
C46 C45 H45 119.9
N16 C46 C45 121.1(3)
N16 C46 C47 122.4(3)
C45 C46 C47 116.5(3)
C48 C47 C46 120.2(3)
C48 C47 H47 119.9
C46 C47 H47 119.9
C47 C48 N15 122.6(3)
C47 C48 H48 118.7
N15 C48 H48 118.7
N16 C49 H49A 109.5
N16 C49 H49B 109.3
H49A C49 H49B 109.5
N16 C49 H49C 109.6
H49A C49 H49C 109.5
H49B C49 H49C 109.5
N16 C50 H50A 109.4
N16 C50 H50B 109.5
H50A C50 H50B 109.5
N16 C50 H50C 109.5
H50A C50 H50C 109.5
H50B C50 H50C 109.5
Cl1A C1SA Cl2A 108.85(17)
Cl1A C1SA Cl3A 111.5(2)
Cl2A C1SA Cl3A 108.97(19)
Cl1A C1SA H1SA 109.2
Cl2A C1SA H1SA 109.2
Cl3A C1SA H1SA 109.2
Cl2B C1SB Cl1B 111.9(7)
Cl2B C1SB Cl3B 111.1(8)
Cl1B C1SB Cl3B 110.0(8)
Cl2B C1SB H1SB 107.9
Cl1B C1SB H1SB 107.9
Cl3B C1SB H1SB 107.9
Cl4A C2SA Cl6A 110.1(3)
Cl4A C2SA Cl5A 111.4(3)
Cl6A C2SA Cl5A 109.4(3)
Cl4A C2SA H2SA 108.6
Cl6A C2SA H2SA 108.6
Cl5A C2SA H2SA 108.6
Cl4B C2SB Cl6B 112.7(5)
Cl4B C2SB Cl5B 106.9(4)
Cl6B C2SB Cl5B 105.2(5)
Cl4B C2SB H2SB 110.6
Cl6B C2SB H2SB 110.6
Cl5B C2SB H2SB 110.6
Cl7A C3SA Cl9A 112.9(2)
Cl7A C3SA Cl8A 112.3(2)
Cl9A C3SA Cl8A 109.6(2)
Cl7A C3SA H3SA 107.2
Cl9A C3SA H3SA 107.2
Cl8A C3SA H3SA 107.2
Cl7B C3SB Cl9B 80.2(11)
Cl7B C3SB Cl8B 94.3(8)
Cl9B C3SB Cl8B 110.8(15)
Cl7B C3SB H3SB 120.6
Cl9B C3SB H3SB 120.6
Cl8B C3SB H3SB 120.6
C3SB Cl7B Cl9B 49.9(6)
C3SB Cl9B Cl7B 49.9(6)
Cl10 C4S Cl12 110.0(2)
Cl10 C4S Cl11 111.4(3)
Cl12 C4S Cl11 109.8(2)
Cl10 C4S H4S 108.5
Cl12 C4S H4S 108.5
Cl11 C4S H4S 108.5
Cl15 C5S Cl14 110.7(2)
Cl15 C5S Cl13 109.4(2)
Cl14 C5S Cl13 111.0(2)
Cl15 C5S H5S 108.6
Cl14 C5S H5S 108.6
Cl13 C5S H5S 108.6
Cl18 C6S Cl16 109.7(2)
Cl18 C6S Cl17 110.1(2)
Cl16 C6S Cl17 110.3(2)
Cl18 C6S H6S 108.9
Cl16 C6S H6S 108.9
Cl17 C6S H6S 108.9
Cl20 C7SA Cl21 109.16(16)
Cl20 C7SA Cl19 108.98(17)
Cl21 C7SA Cl19 110.54(17)
Cl20 C7SA H7SA 109.4
Cl21 C7SA H7SA 109.4
Cl19 C7SA H7SA 109.4
Cl30 C7SB Cl28 107.4(13)
Cl30 C7SB Cl29 118.6(12)
Cl28 C7SB Cl29 110.6(11)
Cl30 C7SB H7SB 106.5
Cl28 C7SB H7SB 106.5
Cl29 C7SB H7SB 106.5
Cl24 C8SA Cl23 109.16(18)
Cl24 C8SA Cl22 108.9(3)
Cl23 C8SA Cl22 111.0(2)
Cl24 C8SA H8SA 109.3
Cl23 C8SA H8SA 109.3
Cl22 C8SA H8SA 109.3
Cl27 C8SB Cl25 120(2)
Cl27 C8SB Cl26 116.1(12)
Cl25 C8SB Cl26 114.5(17)
Cl27 C8SB H8SB 100.3
Cl25 C8SB H8SB 100.3
Cl26 C8SB H8SB 100.3

loop_
_geom_bond_atom_site_label_1
_geom_bond_atom_site_label_2
_geom_bond_distance
Mo1 C18 1.807(4)
Mo1 C17 1.997(4)
Mo1 C16 2.015(4)
Mo1 N5 2.208(3)
Mo1 N3 2.215(3)
Mo1 N1 2.268(3)
O1 C16 1.136(5)
O2 C17 1.150(5)
N1 C2 1.342(4)
N1 N2 1.356(4)
N2 C4 1.367(4)
N2 B1 1.546(5)
N3 C7 1.328(5)
N3 N4 1.386(4)
N4 C9 1.344(5)
N4 B1 1.539(5)
N5 C12 1.348(5)
N5 N6 1.364(4)
N6 C14 1.353(5)
N6 B1 1.548(6)
N7 C23 1.366(4)
N7 C19 1.373(5)
N7 C18 1.394(5)
N8 C21 1.327(5)
N8 C25 1.454(6)
N8 C24 1.468(6)
B1 H1 1.0000
C1 C2 1.507(6)
C1 H1A 0.9800
C1 H1B 0.9800
C1 H1C 0.9800
C2 C3 1.398(6)
C3 C4 1.380(6)
C3 H3 0.9500
C4 C5 1.498(6)
C5 H5A 0.9800
C5 H5B 0.9800
C5 H5C 0.9800
C6 C7 1.493(6)
C6 H6A 0.9800
C6 H6B 0.9800
C6 H6C 0.9800
C7 C8 1.395(6)
C8 C9 1.375(7)
C8 H8 0.9500
C9 C10 1.522(6)
C10 H10A 0.9800
C10 H10B 0.9800
C10 H10C 0.9800
C11 C12 1.498(6)
C11 H11A 0.9800
C11 H11B 0.9800
C11 H11C 0.9800
C12 C13 1.399(6)
C13 C14 1.385(7)
C13 H13 0.9500
C14 C15 1.496(6)
C15 H15A 0.9800
C15 H15B 0.9800
C15 H15C 0.9800
C19 C20 1.349(5)
C19 H19 0.9500
C20 C21 1.437(5)
C20 H20 0.9500
C21 C22 1.424(6)
C22 C23 1.355(5)
C22 H22 0.9500
C23 H23 0.9500
C24 H24A 0.9800
C24 H24B 0.9800
C24 H24C 0.9800
C25 H25A 0.9800
C25 H25B 0.9800
C25 H25C 0.9800
Mo2 C43 1.813(3)
Mo2 C41 2.003(4)
Mo2 C42 2.012(4)
Mo2 N11 2.205(3)
Mo2 N13 2.210(3)
Mo2 N9 2.265(3)
O3 C41 1.151(4)
O4 C42 1.141(5)
N9 C27 1.346(4)
N9 N10 1.395(4)
N10 C29 1.347(4)
N10 B2 1.539(5)
N11 C32 1.349(4)
N11 N12 1.377(4)
N12 C34 1.362(4)
N12 B2 1.533(5)
N13 C37 1.358(4)
N13 N14 1.380(4)
N14 C39 1.365(4)
N14 B2 1.543(5)
N15 C44 1.375(4)
N15 C48 1.376(4)
N15 C43 1.387(4)
N16 C46 1.330(4)
N16 C49 1.463(4)
N16 C50 1.468(5)
B2 H2 1.0000
C26 C27 1.492(6)
C26 H26A 0.9800
C26 H26B 0.9800
C26 H26C 0.9800
C27 C28 1.392(5)
C28 C29 1.391(5)
C28 H28 0.9500
C29 C30 1.490(5)
C30 H30A 0.9800
C30 H30B 0.9800
C30 H30C 0.9800
C31 C32 1.483(5)
C31 H31A 0.9800
C31 H31B 0.9800
C31 H31C 0.9800
C32 C33 1.398(6)
C33 C34 1.378(5)
C33 H33 0.9500
C34 C35 1.492(5)
C35 H35A 0.9800
C35 H35B 0.9800
C35 H35C 0.9800
C36 C37 1.483(5)
C36 H36A 0.9800
C36 H36B 0.9800
C36 H36C 0.9800
C37 C38 1.385(5)
C38 C39 1.387(5)
C38 H38 0.9500
C39 C40 1.484(5)
C40 H40A 0.9800
C40 H40B 0.9800
C40 H40C 0.9800
C44 C45 1.356(5)
C44 H44 0.9500
C45 C46 1.423(4)
C45 H45 0.9500
C46 C47 1.435(5)
C47 C48 1.345(5)
C47 H47 0.9500
C48 H48 0.9500
C49 H49A 0.9800
C49 H49B 0.9800
C49 H49C 0.9800
C50 H50A 0.9800
C50 H50B 0.9800
C50 H50C 0.9800
C1SA Cl1A 1.7509(18)
C1SA Cl2A 1.7511(18)
C1SA Cl3A 1.7512(18)
C1SA H1SA 1.0000
C1SB Cl2B 1.7510(19)
C1SB Cl1B 1.7510(19)
C1SB Cl3B 1.7511(19)
C1SB H1SB 1.0000
C2SA Cl4A 1.746(2)
C2SA Cl6A 1.746(2)
C2SA Cl5A 1.746(2)
C2SA H2SA 1.0000
C2SB Cl4B 1.746(2)
C2SB Cl6B 1.746(2)
C2SB Cl5B 1.746(2)
C2SB H2SB 1.0000
C3SA Cl7A 1.7663(17)
C3SA Cl9A 1.7663(17)
C3SA Cl8A 1.7664(17)
C3SA H3SA 1.0000
C3SB Cl7B 1.7663(18)
C3SB Cl9B 1.7663(18)
C3SB Cl8B 1.7663(18)
C3SB H3SB 1.0000
Cl7B Cl9B 2.28(3)
C4S Cl10 1.760(5)
C4S Cl12 1.760(5)
C4S Cl11 1.770(4)
C4S H4S 1.0000
C5S Cl15 1.756(4)
C5S Cl14 1.761(4)
C5S Cl13 1.777(4)
C5S H5S 1.0000
C6S Cl18 1.743(4)
C6S Cl16 1.752(4)
C6S Cl17 1.769(4)
C6S H6S 1.0000
C7SA Cl20 1.7609(18)
C7SA Cl21 1.7612(17)
C7SA Cl19 1.7614(18)
C7SA H7SA 1.0000
C7SB Cl30 1.7611(18)
C7SB Cl28 1.7612(18)
C7SB Cl29 1.7612(18)
C7SB H7SB 1.0000
C8SA Cl24 1.7628(18)
C8SA Cl23 1.7630(18)
C8SA Cl22 1.7631(18)
C8SA H8SA 1.0000
C8SB Cl27 1.7629(19)
C8SB Cl25 1.7630(19)
C8SB Cl26 1.7629(19)
C8SB H8SB 1.0000

loop_
_geom_torsion_atom_site_label_1
_geom_torsion_atom_site_label_2
_geom_torsion_atom_site_label_3
_geom_torsion_atom_site_label_4
_geom_torsion
C17 Mo1 N1 C2 -44.4(4)
C16 Mo1 N1 C2 46.4(4)
N5 Mo1 N1 C2 139.3(4)
N3 Mo1 N1 C2 -136.7(4)
C17 Mo1 N1 N2 136.5(3)
C16 Mo1 N1 N2 -132.7(3)
N5 Mo1 N1 N2 -39.8(3)
N3 Mo1 N1 N2 44.2(3)
C2 N1 N2 C4 0.2(4)
Mo1 N1 N2 C4 179.5(2)
C2 N1 N2 B1 176.9(3)
Mo1 N1 N2 B1 -3.8(4)
C18 Mo1 N3 C7 -38.2(4)
C17 Mo1 N3 C7 44.8(3)
N5 Mo1 N3 C7 -140.3(3)
N1 Mo1 N3 C7 136.1(3)
C18 Mo1 N3 N4 144.4(2)
C17 Mo1 N3 N4 -132.6(2)
N5 Mo1 N3 N4 42.3(2)
N1 Mo1 N3 N4 -41.3(2)
C7 N3 N4 C9 0.2(4)
Mo1 N3 N4 C9 178.2(2)
C7 N3 N4 B1 -179.9(3)
Mo1 N3 N4 B1 -1.9(4)
C18 Mo1 N5 C12 32.7(4)
C16 Mo1 N5 C12 -53.0(3)
N3 Mo1 N5 C12 134.9(3)
N1 Mo1 N5 C12 -141.4(3)
C18 Mo1 N5 N6 -141.3(2)
C16 Mo1 N5 N6 133.0(3)
N3 Mo1 N5 N6 -39.1(2)
N1 Mo1 N5 N6 44.6(2)
C12 N5 N6 C14 -0.7(4)
Mo1 N5 N6 C14 174.7(2)
C12 N5 N6 B1 179.9(3)
Mo1 N5 N6 B1 -4.8(4)
C9 N4 B1 N2 -119.6(4)
N3 N4 B1 N2 60.5(4)
C9 N4 B1 N6 121.7(4)
N3 N4 B1 N6 -58.1(4)
N1 N2 B1 N4 -56.9(4)
C4 N2 B1 N4 119.2(4)
N1 N2 B1 N6 61.4(4)
C4 N2 B1 N6 -122.6(4)
C14 N6 B1 N4 -116.8(4)
N5 N6 B1 N4 62.5(4)
C14 N6 B1 N2 124.4(4)
N5 N6 B1 N2 -56.3(4)
N2 N1 C2 C3 0.1(4)
Mo1 N1 C2 C3 -179.1(3)
N2 N1 C2 C1 179.4(4)
Mo1 N1 C2 C1 0.2(6)
N1 C2 C3 C4 -0.3(4)
C1 C2 C3 C4 -179.6(4)
N1 N2 C4 C3 -0.4(4)
B1 N2 C4 C3 -176.8(4)
N1 N2 C4 C5 179.3(3)
B1 N2 C4 C5 2.9(6)
C2 C3 C4 N2 0.4(4)
C2 C3 C4 C5 -179.3(4)
N4 N3 C7 C8 -0.2(4)
Mo1 N3 C7 C8 -177.8(3)
N4 N3 C7 C6 178.8(3)
Mo1 N3 C7 C6 1.2(6)
N3 C7 C8 C9 0.1(5)
C6 C7 C8 C9 -178.8(4)
N3 N4 C9 C8 -0.1(4)
B1 N4 C9 C8 180.0(4)
N3 N4 C9 C10 176.3(4)
B1 N4 C9 C10 -3.6(6)
C7 C8 C9 N4 0.0(5)
C7 C8 C9 C10 -176.0(5)
N6 N5 C12 C13 1.6(4)
Mo1 N5 C12 C13 -173.0(3)
N6 N5 C12 C11 -176.8(3)
Mo1 N5 C12 C11 8.6(5)
N5 C12 C13 C14 -1.9(4)
C11 C12 C13 C14 176.4(4)
N5 N6 C14 C13 -0.5(4)
B1 N6 C14 C13 178.9(3)
N5 N6 C14 C15 -179.2(3)
B1 N6 C14 C15 0.1(6)
C12 C13 C14 N6 1.4(4)
C12 C13 C14 C15 -180.0(4)
C23 N7 C18 Mo1 -174.9(11)
C19 N7 C18 Mo1 4.7(14)
C17 Mo1 C18 N7 39.9(12)
C16 Mo1 C18 N7 -51.6(12)
N5 Mo1 C18 N7 -143.2(12)
N3 Mo1 C18 N7 130.7(12)
C23 N7 C19 C20 -0.3(5)
C18 N7 C19 C20 -179.9(4)
N7 C19 C20 C21 -0.3(6)
C25 N8 C21 C22 180.0(4)
C24 N8 C21 C22 -1.2(6)
C25 N8 C21 C20 0.2(6)
C24 N8 C21 C20 179.0(4)
C19 C20 C21 N8 -179.0(4)
C19 C20 C21 C22 1.2(5)
N8 C21 C22 C23 178.5(4)
C20 C21 C22 C23 -1.7(5)
C21 C22 C23 N7 1.3(6)
C19 N7 C23 C22 -0.2(5)
C18 N7 C23 C22 179.4(3)
C41 Mo2 N9 C27 -42.9(3)
C42 Mo2 N9 C27 47.3(3)
N11 Mo2 N9 C27 -136.2(3)
N13 Mo2 N9 C27 139.3(3)
C41 Mo2 N9 N10 129.4(2)
C42 Mo2 N9 N10 -140.4(2)
N11 Mo2 N9 N10 36.2(2)
N13 Mo2 N9 N10 -48.4(2)
C27 N9 N10 C29 0.6(4)
Mo2 N9 N10 C29 -173.8(2)
C27 N9 N10 B2 -174.7(3)
Mo2 N9 N10 B2 10.9(4)
C43 Mo2 N11 C32 -35.1(3)
C41 Mo2 N11 C32 50.4(3)
N13 Mo2 N11 C32 -137.6(3)
N9 Mo2 N11 C32 139.4(3)
C43 Mo2 N11 N12 137.2(2)
C41 Mo2 N11 N12 -137.3(2)
N13 Mo2 N11 N12 34.7(2)
N9 Mo2 N11 N12 -48.3(2)
C32 N11 N12 C34 1.0(3)
Mo2 N11 N12 C34 -173.2(2)
C32 N11 N12 B2 -174.0(3)
Mo2 N11 N12 B2 11.9(3)
C43 Mo2 N13 C37 41.3(3)
C42 Mo2 N13 C37 -40.4(3)
N11 Mo2 N13 C37 145.1(3)
N9 Mo2 N13 C37 -131.2(3)
C43 Mo2 N13 N14 -149.1(2)
C42 Mo2 N13 N14 129.2(2)
N11 Mo2 N13 N14 -45.4(2)
N9 Mo2 N13 N14 38.3(2)
C37 N13 N14 C39 -0.1(4)
Mo2 N13 N14 C39 -172.1(2)
C37 N13 N14 B2 -179.4(3)
Mo2 N13 N14 B2 8.6(4)
C34 N12 B2 N10 -120.9(3)
N11 N12 B2 N10 52.9(4)
C34 N12 B2 N14 119.8(3)
N11 N12 B2 N14 -66.4(3)
C29 N10 B2 N12 119.7(4)
N9 N10 B2 N12 -66.1(4)
C29 N10 B2 N14 -121.2(4)
N9 N10 B2 N14 53.0(4)
C39 N14 B2 N12 -125.7(3)
N13 N14 B2 N12 53.5(4)
C39 N14 B2 N10 114.9(4)
N13 N14 B2 N10 -66.0(4)
N10 N9 C27 C28 0.1(4)
Mo2 N9 C27 C28 173.0(2)
N10 N9 C27 C26 179.3(3)
Mo2 N9 C27 C26 -7.7(5)
N9 C27 C28 C29 -0.7(4)
C26 C27 C28 C29 -179.8(4)
N9 N10 C29 C28 -1.0(4)
B2 N10 C29 C28 173.7(3)
N9 N10 C29 C30 179.2(3)
B2 N10 C29 C30 -6.1(6)
C27 C28 C29 N10 1.0(4)
C27 C28 C29 C30 -179.2(4)
N12 N11 C32 C33 -1.2(4)
Mo2 N11 C32 C33 171.9(2)
N12 N11 C32 C31 177.5(3)
Mo2 N11 C32 C31 -9.4(5)
N11 C32 C33 C34 0.9(4)
C31 C32 C33 C34 -177.7(3)
N11 N12 C34 C33 -0.4(3)
B2 N12 C34 C33 173.9(3)
N11 N12 C34 C35 179.4(3)
B2 N12 C34 C35 -6.3(5)
C32 C33 C34 N12 -0.3(4)
C32 C33 C34 C35 179.9(3)
N14 N13 C37 C38 1.1(4)
Mo2 N13 C37 C38 171.6(2)
N14 N13 C37 C36 179.9(3)
Mo2 N13 C37 C36 -9.5(5)
N13 C37 C38 C39 -1.6(4)
C36 C37 C38 C39 179.6(4)
N13 N14 C39 C38 -0.9(4)
B2 N14 C39 C38 178.4(3)
N13 N14 C39 C40 179.8(3)
B2 N14 C39 C40 -1.0(5)
C37 C38 C39 N14 1.5(4)
C37 C38 C39 C40 -179.2(4)
C44 N15 C43 Mo2 -9.2(12)
C48 N15 C43 Mo2 170.0(9)
C41 Mo2 C43 N15 56.0(11)
C42 Mo2 C43 N15 -35.0(10)
N11 Mo2 C43 N15 147.9(10)
N13 Mo2 C43 N15 -125.1(10)
C48 N15 C44 C45 1.1(5)
C43 N15 C44 C45 -179.6(3)
N15 C44 C45 C46 0.5(6)
C49 N16 C46 C45 173.9(4)
C50 N16 C46 C45 -2.1(5)
C49 N16 C46 C47 -6.1(5)
C50 N16 C46 C47 177.9(4)
C44 C45 C46 N16 178.5(3)
C44 C45 C46 C47 -1.5(5)
N16 C46 C47 C48 -179.1(3)
C45 C46 C47 C48 0.9(5)
C46 C47 C48 N15 0.6(5)
C44 N15 C48 C47 -1.7(5)
C43 N15 C48 C47 179.1(3)
Cl8B C3SB Cl7B Cl9B -110.4(15)
Cl8B C3SB Cl9B Cl7B 91.0(9)
